data_7244855
loop_
_publ_author_name
'Lu, Hui-Rong'
'Geng, Hui'
'Ding, Guan-Tian'
'Huang, Pei-Qiang'

_publ_section_title
;
 Catalyst- and solvent-free aminolysis of the asymmetric derivatives of
 Evans&#x2019; chiral N-acyloxazolidinones: enantioselective synthesis of
 chiral amides and its applications
;
_journal_issue 11
_journal_name_full 'Green Chemistry'
_journal_page_first 4405
_journal_page_last 4413
_journal_paper_doi 10.1039/D2GC00662F
_journal_volume 24
_journal_year 2022
_chemical_absolute_configuration ad
_chemical_formula_moiety 'C17 H19 N O'
_chemical_formula_sum 'C17 H19 N O'
_chemical_formula_weight 253.33
_space_group_crystal_system orthorhombic
_space_group_IT_number 19
_space_group_name_Hall 'P 2ac 2ab'
_space_group_name_H-M_alt 'P 21 21 21'
_atom_sites_solution_hydrogens geom
_atom_sites_solution_primary dual
_audit_creation_date 2022-03-29
_audit_creation_method
;
Olex2 1.5-beta
(compiled 2022.03.08 svn.r54f81f84 for OlexSys, GUI svn.r6485)
;
_audit_update_record
;
2022-03-28 deposited with the CCDC.	2022-04-22 downloaded from the CCDC.
;
_cell_angle_alpha 90
_cell_angle_beta 90
_cell_angle_gamma 90
_cell_formula_units_Z 4
_cell_length_a 9.74880(10)
_cell_length_b 9.78030(10)
_cell_length_c 14.75820(10)
_cell_measurement_reflns_used 10337
_cell_measurement_temperature 99.99(10)
_cell_measurement_theta_max 74.0860
_cell_measurement_theta_min 5.4060
_cell_volume 1407.14(2)
_computing_cell_refinement 'CrysAlisPro 1.171.40.80a (Rigaku OD, 2020)'
_computing_data_collection 'CrysAlisPro 1.171.40.80a (Rigaku OD, 2020)'
_computing_data_reduction 'CrysAlisPro 1.171.40.80a (Rigaku OD, 2020)'
_computing_molecular_graphics 'Olex2 1.5-beta (Dolomanov et al., 2009)'
_computing_publication_material 'Olex2 1.5-beta (Dolomanov et al., 2009)'
_computing_structure_refinement 'SHELXL 2018/3 (Sheldrick, 2015)'
_computing_structure_solution 'SHELXT 2018/2 (Sheldrick, 2018)'
_diffrn_ambient_environment N~2~
_diffrn_ambient_temperature 99.99(10)
_diffrn_detector 'Hybrid Pixel Array Detector'
_diffrn_detector_area_resol_mean 10.0000
_diffrn_detector_type HyPix
_diffrn_measured_fraction_theta_full 0.999
_diffrn_measured_fraction_theta_max 0.991
_diffrn_measurement_details
;
List of Runs (angles in degrees, time in seconds):

  # Type    Start    End  Width  t~exp~   \w     \q     \k     \f   Frames
#--------------------------------------------------------------------------
  1  \w     77.00 115.00   0.50    0.05    --  107.76  77.00-120.00   76
  2  \w    124.00 157.00   0.50    0.05    --  107.76  77.00-120.00   66
  3  \w    102.00 178.00   0.50    0.05    --  107.76  45.00-150.00  152
  4  \w    130.00 162.00   0.50    0.05    --  107.76  30.00 -30.00   64
  5  \w     90.00 126.00   0.50    0.05    --  107.76  30.00 -30.00   72
  6  \w     83.00 148.00   0.50    0.05    --  107.76  61.00 120.00  130
  7  \w    -65.00  32.00   0.50    0.05    --  -43.10  57.00-180.00  194
  8  \w    -26.00   8.00   0.50    0.05    --  -43.10  19.00 -60.00   68
  9  \w    -25.00  28.00   0.50    0.05    --  -43.10  19.00 -30.00  106
 10  \w    -28.00  34.00   0.50    0.05    --  -43.10  38.00  60.00  124
 11  \w     33.00  85.00   0.50    0.05    --   43.10-125.00 120.00  104
 12  \w     84.00 117.00   0.50    0.05    --  107.76-125.00 120.00   66
 13  \w     42.00  79.00   0.50    0.05    --  107.76-125.00 120.00   74
 14  \w     34.00 113.00   0.50    0.05    --  107.76-125.00  90.00  158
 15  \w     87.00 117.00   0.50    0.05    --  107.76-125.00 -60.00   60
 16  \w     77.00 109.00   0.50    0.05    --  107.76 -94.00-150.00   64
 17  \w     34.00  65.00   0.50    0.05    --  107.76 -94.00-150.00   62
 18  \w     37.00 115.00   0.50    0.05    --  107.76-125.00-180.00  156
 19  \w     78.00 104.00   0.50    0.05    --  107.76 -94.00 -60.00   52
 20  \w     40.00  65.00   0.50    0.05    --  107.76 -77.00 -30.00   50
 21  \w     33.00  59.00   0.50    0.05    --  107.76 -61.00   0.00   52
 22  \w     46.00  71.00   0.50    0.05    --  107.76 -61.00  60.00   50
 23  \w     71.00  99.00   0.50    0.05    --  107.76 -77.00 -30.00   56
 24  \w     39.00  68.00   0.50    0.05    --  107.76 -61.00-120.00   58
 25  \w     33.00  58.00   0.50    0.05    --  107.76 -61.00-150.00   50
 26  \w    122.00 162.00   0.50    0.05    --  107.76 125.00 -90.00   80
 27  \w    149.00 174.00   0.50    0.05    --  107.76 125.00 -30.00   50
 28  \w     92.00 170.00   0.50    0.05    --  107.76 125.00 -60.00  156
 29  \w    100.00 126.00   0.50    0.05    --  107.76 125.00 -30.00   52
 30  \w     92.00 126.00   0.50    0.05    --  107.76 125.00  60.00   68
 31  \w    134.00 177.00   0.50    0.05    --  107.76 125.00  60.00   86
 32  \w    -42.00 -14.00   0.50    0.05    --  -90.25  45.00 120.00   56
 33  \w    -88.00 -63.00   0.50    0.05    --  -90.25  77.00  30.00   50
 34  \w    -55.00 -23.00   0.50    0.05    --  -90.25  77.00  30.00   64
 35  \w    -42.00 -15.00   0.50    0.05    --  -90.25  61.00  30.00   54
 36  \w    -48.00 -15.00   0.50    0.05    --  -90.25  45.00  30.00   66
 37  \w    -49.00 -13.00   0.50    0.05    --  -90.25  45.00   0.00   72
 38  \w    -48.00 -14.00   0.50    0.05    --  -90.25  45.00 -90.00   68
 39  \w    -44.00 -15.00   0.50    0.05    --  -90.25  45.00-120.00   58
 40  \w   -151.00 -72.00   0.50    0.05    --  -90.25 -61.00 -90.00  158
 41  \w   -116.00 -80.00   0.50    0.05    --  -43.10-125.00-120.00   72
 42  \w   -118.00 -93.00   0.50    0.05    --  -43.10-125.00   0.00   50
;
_diffrn_measurement_device 'four-circle diffractometer'
_diffrn_measurement_device_type 'XtaLAB Synergy, Dualflex, HyPix'
_diffrn_measurement_method '\w scans'
_diffrn_orient_matrix_type 'CrysAlisPro convention (1999,Acta A55,543-557)'
_diffrn_orient_matrix_UB_11 -0.0028132000
_diffrn_orient_matrix_UB_12 0.0108335000
_diffrn_orient_matrix_UB_13 -0.1041446000
_diffrn_orient_matrix_UB_21 -0.1526762000
_diffrn_orient_matrix_UB_22 0.0402133000
_diffrn_orient_matrix_UB_23 0.0036229000
_diffrn_orient_matrix_UB_31 0.0406249000
_diffrn_orient_matrix_UB_32 0.1518900000
_diffrn_orient_matrix_UB_33 0.0064684000
_diffrn_radiation_monochromator mirror
_diffrn_radiation_probe x-ray
_diffrn_radiation_type 'Cu K\a'
_diffrn_radiation_wavelength 1.54184
_diffrn_reflns_av_R_equivalents 0.0332
_diffrn_reflns_av_unetI/netI 0.0205
_diffrn_reflns_Laue_measured_fraction_full 0.999
_diffrn_reflns_Laue_measured_fraction_max 0.991
_diffrn_reflns_limit_h_max 11
_diffrn_reflns_limit_h_min -12
_diffrn_reflns_limit_k_max 12
_diffrn_reflns_limit_k_min -10
_diffrn_reflns_limit_l_max 18
_diffrn_reflns_limit_l_min -17
_diffrn_reflns_number 14481
_diffrn_reflns_point_group_measured_fraction_full 0.997
_diffrn_reflns_point_group_measured_fraction_max 0.981
_diffrn_reflns_theta_full 67.684
_diffrn_reflns_theta_max 74.279
_diffrn_reflns_theta_min 5.426
_diffrn_source 'micro-focus sealed X-ray tube'
_diffrn_source_type 'PhotonJet (Cu) X-ray Source'
_exptl_absorpt_coefficient_mu 0.574
_exptl_absorpt_correction_T_max 1.00000
_exptl_absorpt_correction_T_min 0.59484
_exptl_absorpt_correction_type multi-scan
_exptl_absorpt_process_details
;
CrysAlisPro 1.171.40.80a (Rigaku Oxford Diffraction, 2020)
Empirical absorption correction using spherical harmonics,
 implemented in SCALE3 ABSPACK scaling algorithm.
;
_exptl_crystal_colour colourless
_exptl_crystal_colour_primary colourless
_exptl_crystal_density_diffrn 1.196
_exptl_crystal_description cube
_exptl_crystal_F_000 544
_exptl_crystal_size_max 0.2
_exptl_crystal_size_mid 0.2
_exptl_crystal_size_min 0.2
_refine_diff_density_max 0.167
_refine_diff_density_min -0.137
_refine_diff_density_rms 0.028
_refine_ls_abs_structure_details
;
 Flack x determined using 1145 quotients [(I+)-(I-)]/[(I+)+(I-)]
 (Parsons, Flack and Wagner, Acta Cryst. B69 (2013) 249-259).
;
_refine_ls_abs_structure_Flack -0.08(9)
_refine_ls_extinction_coef 0.0104(7)
_refine_ls_extinction_expression Fc^*^=kFc[1+0.001xFc^2^\l^3^/sin(2\q)]^-1/4^
_refine_ls_extinction_method 'SHELXL-2018/3 (Sheldrick 2018)'
_refine_ls_goodness_of_fit_ref 1.061
_refine_ls_hydrogen_treatment constr
_refine_ls_matrix_type full
_refine_ls_number_parameters 174
_refine_ls_number_reflns 2818
_refine_ls_number_restraints 0
_refine_ls_restrained_S_all 1.061
_refine_ls_R_factor_all 0.0259
_refine_ls_R_factor_gt 0.0257
_refine_ls_shift/su_max 0.000
_refine_ls_shift/su_mean 0.000
_refine_ls_structure_factor_coef Fsqd
_refine_ls_weighting_details 'w=1/[\s^2^(Fo^2^)+(0.0316P)^2^+0.2156P] where P=(Fo^2^+2Fc^2^)/3'
_refine_ls_weighting_scheme calc
_refine_ls_wR_factor_gt 0.0652
_refine_ls_wR_factor_ref 0.0654
_reflns_Friedel_coverage 0.711
_reflns_Friedel_fraction_full 0.994
_reflns_Friedel_fraction_max 0.968
_reflns_number_gt 2789
_reflns_number_total 2818
_reflns_threshold_expression 'I > 2\s(I)'
_cod_data_source_file d2gc00662f2.cif
_cod_data_source_block exp_2769
_cod_depositor_comments 'Adding full bibliography for 7244855.cif.'
_cod_database_code 7244855
_shelx_shelxl_version_number 2018/3
_shelx_space_group_comment
;
The symmetry employed for this shelxl refinement is uniquely defined
by the following loop, which should always be used as a source of
symmetry information in preference to the above space-group names.
They are only intended as comments.
;
_shelx_estimated_absorpt_t_max 0.894
_shelx_estimated_absorpt_t_min 0.894
_olex2_refinement_description
;
1. Fixed Uiso
 At 1.2 times of:
  All C(H) groups, All C(H,H) groups, All N(H) groups
 At 1.5 times of:
  All C(H,H,H) groups
2.a Ternary CH refined with riding coordinates:
 C008(H008)
2.b Secondary CH2 refined with riding coordinates:
 C00B(H00B,H00C), C00C(H00D,H00E)
2.c Aromatic/amide H refined with riding coordinates:
 N002(H002), C005(H005), C006(H006), C009(H009), C00A(H00A), C00D(H00F),
 C00E(H00G), C00F(H00H), C00G(H00I), C00H(H00J), C00I(H00K)
2.d Idealised Me refined as rotating group:
 C00J(H00L,H00M,H00N)
;
_olex2_submission_special_instructions 'No special instructions were received'
_oxdiff_exptl_absorpt_empirical_details
;
Empirical correction (ABSPACK) includes:
- Absorption correction using spherical harmonics
- Frame scaling
;
_oxdiff_exptl_absorpt_empirical_full_max 1.584
_oxdiff_exptl_absorpt_empirical_full_min 0.457

loop_
_space_group_symop_operation_xyz
'x, y, z'
'-x+1/2, -y, z+1/2'
'-x, y+1/2, -z+1/2'
'x+1/2, -y+1/2, -z'

loop_
_atom_site_label
_atom_site_type_symbol
_atom_site_fract_x
_atom_site_fract_y
_atom_site_fract_z
_atom_site_U_iso_or_equiv
_atom_site_adp_type
_atom_site_occupancy
_atom_site_site_symmetry_order
_atom_site_calc_flag
_atom_site_refinement_flags_posn
_atom_site_refinement_flags_adp
_atom_site_refinement_flags_occupancy
_atom_site_disorder_assembly
_atom_site_disorder_group
O001 O 0.49584(11) 0.83765(9) 0.77224(6) 0.0231(2) Uani 1 1 d . . . . .
N002 N 0.55713(13) 0.61691(11) 0.79466(8) 0.0200(3) Uani 1 1 d . . . . .
H002 H 0.540183 0.532823 0.781799 0.024 Uiso 1 1 calc R U . . .
C003 C 0.43498(14) 0.64083(14) 0.49865(9) 0.0183(3) Uani 1 1 d . . . . .
C004 C 0.48692(15) 0.71571(13) 0.75119(9) 0.0184(3) Uani 1 1 d . . . . .
C005 C 0.72449(15) 0.60324(14) 1.02408(10) 0.0208(3) Uani 1 1 d . . . . .
H005 H 0.815732 0.607311 1.005899 0.025 Uiso 1 1 calc R U . . .
C006 C 0.41548(15) 0.50160(14) 0.48211(10) 0.0223(3) Uani 1 1 d . . . . .
H006 H 0.439912 0.437957 0.526065 0.027 Uiso 1 1 calc R U . . .
C007 C 0.62039(14) 0.61728(13) 0.95971(10) 0.0183(3) Uani 1 1 d . . . . .
C008 C 0.40492(14) 0.66798(13) 0.66940(9) 0.0187(3) Uani 1 1 d . . . . .
H008 H 0.386154 0.570027 0.675840 0.022 Uiso 1 1 calc R U . . .
C009 C 0.69324(16) 0.58328(14) 1.11497(10) 0.0241(3) Uani 1 1 d . . . . .
H009 H 0.763410 0.574747 1.157278 0.029 Uiso 1 1 calc R U . . .
C00A C 0.48455(16) 0.60878(15) 0.98765(10) 0.0225(3) Uani 1 1 d . . . . .
H00A H 0.414202 0.617147 0.945445 0.027 Uiso 1 1 calc R U . . .
C00B C 0.66067(15) 0.64770(14) 0.86263(9) 0.0207(3) Uani 1 1 d . . . . .
H00B H 0.683848 0.743907 0.858146 0.025 Uiso 1 1 calc R U . . .
H00C H 0.742746 0.595884 0.848443 0.025 Uiso 1 1 calc R U . . .
C00C C 0.49842(15) 0.68963(14) 0.58594(9) 0.0212(3) Uani 1 1 d . . . . .
H00D H 0.519454 0.786216 0.580475 0.025 Uiso 1 1 calc R U . . .
H00E H 0.584081 0.641308 0.595561 0.025 Uiso 1 1 calc R U . . .
C00D C 0.45346(16) 0.58774(15) 1.07877(11) 0.0265(3) Uani 1 1 d . . . . .
H00F H 0.362330 0.581487 1.096947 0.032 Uiso 1 1 calc R U . . .
C00E C 0.39616(16) 0.73359(15) 0.43223(10) 0.0231(3) Uani 1 1 d . . . . .
H00G H 0.408400 0.826674 0.442251 0.028 Uiso 1 1 calc R U . . .
C00F C 0.32119(16) 0.55177(17) 0.33527(10) 0.0294(4) Uani 1 1 d . . . . .
H00H H 0.283072 0.522229 0.280925 0.035 Uiso 1 1 calc R U . . .
C00G C 0.55741(17) 0.57604(15) 1.14266(10) 0.0260(3) Uani 1 1 d . . . . .
H00I H 0.536151 0.563461 1.203527 0.031 Uiso 1 1 calc R U . . .
C00H C 0.33942(17) 0.68957(17) 0.35119(10) 0.0280(3) Uani 1 1 d . . . . .
H00J H 0.313593 0.753048 0.307483 0.034 Uiso 1 1 calc R U . . .
C00I C 0.35994(16) 0.45742(16) 0.40064(11) 0.0279(3) Uani 1 1 d . . . . .
H00K H 0.348673 0.364417 0.389830 0.033 Uiso 1 1 calc R U . . .
C00J C 0.26883(15) 0.74377(15) 0.66031(10) 0.0249(3) Uani 1 1 d . . . . .
H00L H 0.213794 0.727338 0.713144 0.037 Uiso 1 1 calc R U . . .
H00M H 0.221136 0.711621 0.607543 0.037 Uiso 1 1 calc R U . . .
H00N H 0.285927 0.840044 0.654540 0.037 Uiso 1 1 calc R U . . .

loop_
_atom_site_aniso_label
_atom_site_aniso_U_11
_atom_site_aniso_U_22
_atom_site_aniso_U_33
_atom_site_aniso_U_23
_atom_site_aniso_U_13
_atom_site_aniso_U_12
O001 0.0314(5) 0.0143(4) 0.0236(5) -0.0010(4) -0.0036(5) 0.0007(4)
N002 0.0276(6) 0.0134(5) 0.0190(6) -0.0003(4) -0.0040(5) -0.0013(5)
C003 0.0172(6) 0.0189(7) 0.0189(6) 0.0002(5) 0.0018(5) -0.0007(5)
C004 0.0214(7) 0.0166(6) 0.0174(6) 0.0009(5) 0.0023(5) -0.0014(5)
C005 0.0204(7) 0.0180(6) 0.0241(7) -0.0014(5) -0.0029(5) -0.0006(5)
C006 0.0218(7) 0.0180(6) 0.0270(8) 0.0021(6) 0.0036(6) 0.0009(5)
C007 0.0229(7) 0.0113(6) 0.0207(7) -0.0020(5) -0.0012(5) 0.0009(5)
C008 0.0236(7) 0.0153(6) 0.0173(6) 0.0009(5) -0.0001(5) -0.0017(5)
C009 0.0321(8) 0.0177(7) 0.0225(7) -0.0017(5) -0.0069(6) 0.0017(6)
C00A 0.0218(7) 0.0197(7) 0.0261(7) 0.0002(5) -0.0023(6) 0.0022(6)
C00B 0.0225(7) 0.0184(7) 0.0211(7) 0.0004(5) -0.0027(6) -0.0018(6)
C00C 0.0219(6) 0.0219(7) 0.0197(6) 0.0008(5) -0.0008(6) -0.0030(6)
C00D 0.0254(7) 0.0230(7) 0.0312(8) -0.0005(6) 0.0071(6) 0.0022(6)
C00E 0.0292(7) 0.0179(6) 0.0221(7) 0.0002(6) -0.0009(6) 0.0007(6)
C00F 0.0253(7) 0.0403(9) 0.0225(7) -0.0103(6) 0.0000(6) -0.0066(7)
C00G 0.0379(8) 0.0194(6) 0.0207(7) -0.0024(6) 0.0042(6) 0.0019(6)
C00H 0.0290(8) 0.0337(8) 0.0213(7) 0.0034(6) -0.0024(6) 0.0026(6)
C00I 0.0296(8) 0.0217(7) 0.0324(8) -0.0081(6) 0.0070(6) -0.0067(6)
C00J 0.0236(7) 0.0257(7) 0.0255(7) -0.0026(6) -0.0014(6) 0.0024(6)

loop_
_atom_type_symbol
_atom_type_description
_atom_type_scat_dispersion_real
_atom_type_scat_dispersion_imag
_atom_type_scat_source
C C 0.0181 0.0091 'International Tables Vol C Tables 4.2.6.8 and 6.1.1.4'
H H 0.0000 0.0000 'International Tables Vol C Tables 4.2.6.8 and 6.1.1.4'
N N 0.0311 0.0180 'International Tables Vol C Tables 4.2.6.8 and 6.1.1.4'
O O 0.0492 0.0322 'International Tables Vol C Tables 4.2.6.8 and 6.1.1.4'

loop_
_geom_angle_atom_site_label_1
_geom_angle_atom_site_label_2
_geom_angle_atom_site_label_3
_geom_angle
_geom_angle_site_symmetry_1
_geom_angle_site_symmetry_3
_geom_angle_publ_flag
C004 N002 H002 118.9 . . ?
C004 N002 C00B 122.19(11) . . ?
C00B N002 H002 118.9 . . ?
C006 C003 C00C 120.95(12) . . ?
C00E C003 C006 118.47(13) . . ?
C00E C003 C00C 120.57(12) . . ?
O001 C004 N002 122.48(13) . . ?
O001 C004 C008 122.20(12) . . ?
N002 C004 C008 115.15(11) . . ?
C007 C005 H005 119.6 . . ?
C009 C005 H005 119.6 . . ?
C009 C005 C007 120.74(14) . . ?
C003 C006 H006 119.7 . . ?
C00I C006 C003 120.54(14) . . ?
C00I C006 H006 119.7 . . ?
C005 C007 C00B 118.31(13) . . ?
C00A C007 C005 118.99(13) . . ?
C00A C007 C00B 122.64(12) . . ?
C004 C008 H008 108.7 . . ?
C004 C008 C00C 106.27(11) . . ?
C004 C008 C00J 112.19(11) . . ?
C00C C008 H008 108.7 . . ?
C00J C008 H008 108.7 . . ?
C00J C008 C00C 112.09(11) . . ?
C005 C009 H009 120.0 . . ?
C00G C009 C005 120.06(13) . . ?
C00G C009 H009 120.0 . . ?
C007 C00A H00A 119.9 . . ?
C007 C00A C00D 120.16(14) . . ?
C00D C00A H00A 119.9 . . ?
N002 C00B C007 115.58(11) . . ?
N002 C00B H00B 108.4 . . ?
N002 C00B H00C 108.4 . . ?
C007 C00B H00B 108.4 . . ?
C007 C00B H00C 108.4 . . ?
H00B C00B H00C 107.4 . . ?
C003 C00C C008 113.30(12) . . ?
C003 C00C H00D 108.9 . . ?
C003 C00C H00E 108.9 . . ?
C008 C00C H00D 108.9 . . ?
C008 C00C H00E 108.9 . . ?
H00D C00C H00E 107.7 . . ?
C00A C00D H00F 119.7 . . ?
C00G C00D C00A 120.56(14) . . ?
C00G C00D H00F 119.7 . . ?
C003 C00E H00G 119.5 . . ?
C00H C00E C003 121.00(14) . . ?
C00H C00E H00G 119.5 . . ?
C00H C00F H00H 120.1 . . ?
C00H C00F C00I 119.76(14) . . ?
C00I C00F H00H 120.1 . . ?
C009 C00G C00D 119.48(14) . . ?
C009 C00G H00I 120.3 . . ?
C00D C00G H00I 120.3 . . ?
C00E C00H H00J 119.9 . . ?
C00F C00H C00E 120.11(14) . . ?
C00F C00H H00J 119.9 . . ?
C006 C00I H00K 119.9 . . ?
C00F C00I C006 120.11(14) . . ?
C00F C00I H00K 119.9 . . ?
C008 C00J H00L 109.5 . . ?
C008 C00J H00M 109.5 . . ?
C008 C00J H00N 109.5 . . ?
H00L C00J H00M 109.5 . . ?
H00L C00J H00N 109.5 . . ?
H00M C00J H00N 109.5 . . ?

loop_
_geom_bond_atom_site_label_1
_geom_bond_atom_site_label_2
_geom_bond_distance
_geom_bond_site_symmetry_2
_geom_bond_publ_flag
O001 C004 1.2355(16) . ?
N002 H002 0.8600 . ?
N002 C004 1.3468(18) . ?
N002 C00B 1.4546(17) . ?
C003 C006 1.396(2) . ?
C003 C00C 1.5066(19) . ?
C003 C00E 1.388(2) . ?
C004 C008 1.5211(19) . ?
C005 H005 0.9300 . ?
C005 C007 1.3968(19) . ?
C005 C009 1.389(2) . ?
C006 H006 0.9300 . ?
C006 C00I 1.388(2) . ?
C007 C00A 1.390(2) . ?
C007 C00B 1.5150(19) . ?
C008 H008 0.9800 . ?
C008 C00C 1.5467(19) . ?
C008 C00J 1.5257(19) . ?
C009 H009 0.9300 . ?
C009 C00G 1.388(2) . ?
C00A H00A 0.9300 . ?
C00A C00D 1.394(2) . ?
C00B H00B 0.9700 . ?
C00B H00C 0.9700 . ?
C00C H00D 0.9700 . ?
C00C H00E 0.9700 . ?
C00D H00F 0.9300 . ?
C00D C00G 1.389(2) . ?
C00E H00G 0.9300 . ?
C00E C00H 1.386(2) . ?
C00F H00H 0.9300 . ?
C00F C00H 1.380(2) . ?
C00F C00I 1.387(2) . ?
C00G H00I 0.9300 . ?
C00H H00J 0.9300 . ?
C00I H00K 0.9300 . ?
C00J H00L 0.9600 . ?
C00J H00M 0.9600 . ?
C00J H00N 0.9600 . ?

loop_
_geom_torsion_atom_site_label_1
_geom_torsion_atom_site_label_2
_geom_torsion_atom_site_label_3
_geom_torsion_atom_site_label_4
_geom_torsion
_geom_torsion_site_symmetry_1
_geom_torsion_site_symmetry_2
_geom_torsion_site_symmetry_3
_geom_torsion_site_symmetry_4
_geom_torsion_publ_flag
O001 C004 C008 C00C 81.32(16) . . . . ?
O001 C004 C008 C00J -41.50(18) . . . . ?
N002 C004 C008 C00C -93.89(14) . . . . ?
N002 C004 C008 C00J 143.29(12) . . . . ?
C003 C006 C00I C00F -1.0(2) . . . . ?
C003 C00E C00H C00F -0.3(2) . . . . ?
C004 N002 C00B C007 107.51(14) . . . . ?
C004 C008 C00C C003 177.22(12) . . . . ?
C005 C007 C00A C00D 0.6(2) . . . . ?
C005 C007 C00B N002 160.39(12) . . . . ?
C005 C009 C00G C00D 0.5(2) . . . . ?
C006 C003 C00C C008 -69.33(18) . . . . ?
C006 C003 C00E C00H -0.1(2) . . . . ?
C007 C005 C009 C00G 0.5(2) . . . . ?
C007 C00A C00D C00G 0.5(2) . . . . ?
C009 C005 C007 C00A -1.0(2) . . . . ?
C009 C005 C007 C00B 176.22(12) . . . . ?
C00A C007 C00B N002 -22.46(19) . . . . ?
C00A C00D C00G C009 -1.0(2) . . . . ?
C00B N002 C004 O001 -7.3(2) . . . . ?
C00B N002 C004 C008 167.90(12) . . . . ?
C00B C007 C00A C00D -176.57(13) . . . . ?
C00C C003 C006 C00I -178.48(13) . . . . ?
C00C C003 C00E C00H 179.12(14) . . . . ?
C00E C003 C006 C00I 0.7(2) . . . . ?
C00E C003 C00C C008 111.50(15) . . . . ?
C00H C00F C00I C006 0.7(2) . . . . ?
C00I C00F C00H C00E 0.0(2) . . . . ?
C00J C008 C00C C003 -59.89(15) . . . . ?
